data_1556968
loop_
_publ_author_name
'Karlsson, Magnus'
'Bostrom, Dan'
'Ohman, Lars-Olof'

_publ_section_title
;
 Equilibrium and Structural Studies of Silicon(IV) and Aluminium(III) in
 Aqueous Solution. 33. The Al(methylmalonate)2(H2O)2- Complex Crystallised
 as a Double Salt with Al(H2O)6(3+) and Cl-
;
_journal_name_full 'Acta Chemica Scandinavica'
_journal_page_first 995
_journal_page_last 999
_journal_paper_doi 10.3891/acta.chem.scand.52-0995
_journal_volume 52
_journal_year 1998
_chemical_formula_moiety 'C8 H32 Al O10, Al O6, 2(Cl), 4(O)'
_chemical_formula_sum 'C8 H32 Al2 Cl2 O20'
_chemical_formula_weight 573.2
_space_group_IT_number 2
_space_group_name_Hall '-P 1'
_space_group_name_H-M_alt 'P -1'
_symmetry_cell_setting triclinic
_symmetry_Int_Tables_number 2
_symmetry_space_group_name_Hall '-P 1'
_symmetry_space_group_name_H-M 'P -1'
_cell_angle_alpha 89.78(2)
_cell_angle_beta 106.90(2)
_cell_angle_gamma 95.25(2)
_cell_formula_units_Z 1
_cell_length_a 6.956(1)
_cell_length_b 8.413(2)
_cell_length_c 10.737(2)
_cell_volume 598.5(2)
_diffrn_ambient_temperature 293
_diffrn_radiation_probe x-ray
_diffrn_radiation_type MoK\a
_diffrn_radiation_wavelength 0.71069
_exptl_absorpt_coefficient_mu 0.43
_exptl_crystal_density_diffrn 1.59
_exptl_crystal_F_000 316
_refine_ls_goodness_of_fit_ref 1.08
_refine_ls_number_parameters 148
_refine_ls_number_reflns 2563
_refine_ls_R_factor_gt 0.076
_refine_ls_wR_factor_gt 0.052
_cod_data_source_file Acta-Chem-Scand-1998-52-995.cif
_cod_data_source_block 1
_cod_original_cell_volume 598.6(2)
_cod_database_code 1556968

loop_
_space_group_symop_id
_space_group_symop_operation_xyz
1 x,y,z
2 -x,-y,-z

loop_
_atom_site_label
_atom_site_type_symbol
_atom_site_thermal_displace_type
_atom_site_fract_x
_atom_site_fract_y
_atom_site_fract_z
_atom_site_occupancy
_atom_site_U_iso_or_equiv
_atom_site_calc_flag
_atom_site_refinement_flags
_atom_site_disorder_assembly
_atom_site_disorder_group
Cl Cl Uiso 0.0983(2) 0.41430(10) 0.26790(10) 1.000 0.0453(4) . . . .
Al1 Al Uiso 0.00000 0.00000 0.50000 1.000 0.0224(5) . . . .
Al2 Al Uiso 0.00000 0.00000 0.00000 1.000 0.0233(5) . . . .
O1 O Uiso 0.8330(3) 0.0884(3) 0.5866(2) 1.000 0.0270(8) . . . .
O2 O Uiso 0.8351(3) 0.0458(3) 0.3388(2) 1.000 0.0268(8) . . . .
O3 O Uiso 0.8424(3) 0.7960(3) 0.4894(2) 1.000 0.0304(8) . . . .
O4 O Uiso 0.5514(3) 0.1695(3) 0.6071(2) 1.000 0.0336(9) . . . .
O5 O Uiso 0.5808(3) 0.1269(4) 0.1885(2) 1.000 0.390(10) . . . .
C1 C Uiso 0.6686(4) 0.1497(4) 0.5417(2) 1.000 0.0260(10) . . . .
C2 C Uiso 0.6780(4) 0.1186(4) 0.3033(3) 1.000 0.0280(10) . . . .
C3 C Uiso 0.5983(5) 0.2027(4) 0.4010(3) 1.000 0.0340(10) . . . .
C4 C Uiso 0.6660(8) 0.3849(5) 0.4028(4) 1.000 0.049(2) . . . .
O6 O Uiso 0.7856(3) 0.1118(3) 0.0147(2) 1.000 0.0297(8) . . . .
O7 O Uiso 0.0200(4) 0.1308(3) 0.8610(2) 1.000 0.0322(9) . . . .
O8 O Uiso 0.1848(3) 0.1457(3) 0.1163(2) 1.000 0.0323(9) . . . .
Ow1 O Uiso 0.2583(6) 0.3932(5) 0.8957(4) 1.000 0.063(2) . . . .
Ow2 O Uiso 0.6275(5) 0.3304(5) 0.8480(4) 1.000 0.061(2) . . . .

loop_
_geom_angle_atom_site_label_1
_geom_angle_atom_site_label_2
_geom_angle_atom_site_label_3
_geom_angle
_geom_angle_site_symmetry_1
_geom_angle_site_symmetry_2
_geom_angle_site_symmetry_3
_geom_angle_publ_flag
O1 Al1 O3 89.45(10) 1_455 . 1_445 yes
O2 Al1 O3 88.82(10) 1_455 . 1_445 yes
O1 Al1 O3 90.55(10) 2_656 . 1_445 yes
O2 Al1 O3 91.18(10) 2_656 . 1_445 yes
O3 Al1 O3 180.00 1_445 . 2_666 yes
O1 Al1 O2 92.47(10) 1_455 . 1_455 yes
O1 Al1 O1 180.00 1_455 . 2_656 yes
O1 Al1 O2 87.53(10) 1_455 . 2_656 yes
O1 Al1 O3 90.55(10) 1_455 . 2_666 yes
O1 Al1 O2 87.53(10) 2_656 . 1_455 yes
O2 Al1 O2 180.00 1_455 . 2_656 yes
O2 Al1 O3 91.18(10) 1_455 . 2_666 yes
O1 Al1 O2 92.47(10) 2_656 . 2_656 yes
O1 Al1 O3 89.45(10) 2_656 . 2_666 yes
O2 Al1 O3 88.82(10) 2_656 . 2_666 yes
O6 Al2 O8 89.63(10) 2_655 . . yes
O6 Al2 O7 88.83(11) 1_455 . 1_554 yes
O6 Al2 O8 89.63(10) 1_455 . 2_555 yes
O6 Al2 O7 91.17(11) 1_455 . 2_556 yes
O6 Al2 O6 180.00 1_455 . 2_655 yes
O7 Al2 O8 90.40(10) 1_554 . 2_555 yes
O7 Al2 O7 180.00 1_554 . 2_556 yes
O6 Al2 O7 91.17(11) 2_655 . 1_554 yes
O7 Al2 O8 89.60(10) 2_556 . 2_555 yes
O6 Al2 O8 90.37(10) 2_655 . 2_555 yes
O6 Al2 O7 88.83(11) 2_655 . 2_556 yes
O6 Al2 O8 90.37(10) 1_455 . . yes
O7 Al2 O8 89.60(10) 1_554 . . yes
O8 Al2 O8 180.00 . . 2_555 yes
O7 Al2 O8 90.40(10) 2_556 . . yes
Al1 O1 C1 130.42(17) 1_655 . . yes
Al1 O2 C2 132.6(2) 1_655 . . yes
O1 C1 O4 123.1(2) . . . yes
O1 C1 C3 121.8(2) . . . yes
O4 C1 C3 115.1(3) . . . yes
O2 C2 O5 122.3(3) . . . yes
O2 C2 C3 121.8(3) . . . yes
O5 C2 C3 115.9(3) . . . yes
C1 C3 C2 116.6(3) . . . no
C1 C3 C4 106.5(3) . . . no
C2 C3 C4 108.6(3) . . . no

loop_
_geom_bond_atom_site_label_1
_geom_bond_atom_site_label_2
_geom_bond_distance
_geom_bond_site_symmetry_1
_geom_bond_site_symmetry_2
_geom_bond_publ_flag
Al1 O3 1.935(2) . 1_445 yes
Al1 O1 1.886(2) . 1_455 yes
Al1 O2 1.839(2) . 1_455 yes
Al1 O1 1.886(2) . 2_656 yes
Al1 O2 1.839(2) . 2_656 yes
Al1 O3 1.935(2) . 2_666 yes
Al2 O8 1.872(2) . . yes
Al2 O6 1.878(2) . 1_455 yes
Al2 O7 1.881(2) . 1_554 yes
Al2 O8 1.872(2) . 2_555 yes
Al2 O7 1.881(2) . 2_556 yes
Al2 O6 1.878(2) . 2_655 yes
O1 C1 1.262(4) . . yes
O2 C2 1.262(4) . . yes
O4 C1 1.243(3) . . yes
O5 C2 1.227(4) . . yes
C1 C3 1.525(4) . . no
C2 C3 1.525(5) . . no
C3 C4 1.560(5) . . no

loop_
_geom_torsion_atom_site_label_1
_geom_torsion_atom_site_label_2
_geom_torsion_atom_site_label_3
_geom_torsion_atom_site_label_4
_geom_torsion
_geom_torsion_site_symmetry_1
_geom_torsion_site_symmetry_2
_geom_torsion_site_symmetry_3
_geom_torsion_site_symmetry_4
_geom_torsion_publ_flag
Al1 O1 C1 O4 162.7(2) 1_655 . . . no
Al1 O1 C1 C3 -16.3(5) 1_655 . . . no
Al1 O2 C2 O5 -174.8(3) 1_655 . . . no
Al1 O2 C2 C3 5.6(5) 1_655 . . . no
O1 C1 C3 C2 25.6(5) . . . . no
O1 C1 C3 C4 -95.6(4) . . . . no
O4 C1 C3 C2 -153.5(3) . . . . no
O4 C1 C3 C4 85.3(4) . . . . no
O2 C2 C3 C1 -20.4(5) . . . . no
O2 C2 C3 C4 99.8(4) . . . . no
O5 C2 C3 C1 160.0(3) . . . . no
O5 C2 C3 C4 -79.8(4) . . . . no
